data_7111317
loop_
_publ_author_name
'Johannesen, Sine A.'
'Albu, Silvia'
'Hazell, Rita G.'
'Skrydstrup, Troels'

_publ_section_title
;
 Radical addition of nitrones to acrylates mediated by SmI2: asymmetric
 synthesis of ?-amino acids employing carbohydrate-based chiral
 auxiliariesElectronic Supplementary Information (ESI) available:
 crystallographic data of 2b and 4a, experimental procedure and spectral
 data. See http://www.rsc.org/suppdata/cc/b4/b405141f/
;
_journal_issue 17
_journal_name_full 'Chemical Communications'
_journal_page_first 1962
_journal_page_last 1963
_journal_paper_doi 10.1039/b405141f
_journal_year 2004
_chemical_formula_moiety 'C22 H39 N O6'
_chemical_formula_sum 'C22 H39 N O6'
_chemical_formula_weight 413.54
_chemical_name_systematic
;
(S)-N-(3-buthoxycarbonyl-1-cyclohexylpropyl)-2,3-O-
isopropylidene-5-deoxy-D-ribose-imine N-oxide
;
_space_group_IT_number 19
_symmetry_cell_setting orthorhombic
_symmetry_space_group_name_Hall 'P 2ac 2ab'
_symmetry_space_group_name_H-M 'P 21 21 21'
_atom_type_scat_source IntTabIV
_cell_angle_alpha 90.000
_cell_angle_beta 90.000
_cell_angle_gamma 90.000
_cell_formula_units_Z 4
_cell_length_a 5.379(1)
_cell_length_b 15.901(3)
_cell_length_c 27.782(6)
_cell_measurement_reflns_used 7630
_cell_measurement_temperature 120
_cell_measurement_theta_max 27.34
_cell_measurement_theta_min 2.55
_cell_volume 2376.2(8)
_computing_cell_refinement 'SAINT (Siemens, 1995)'
_computing_data_collection 'SMART (Siemens, 1995)'
_computing_data_reduction 'SAINT (Siemens, 1995)'
_computing_molecular_graphics
;
ORTEP-III (Burnett & Johnson,  1996), KRYSTAL
;
_computing_publication_material KRYSTAL
_computing_structure_refinement 'modified ORFLS(1962), KRYSTAL'
_computing_structure_solution
;
SIR97 (Altomare et al., 1997 ), KRYSTAL
;
_diffrn_ambient_temperature 120
_diffrn_measured_fraction_theta_full 0.998
_diffrn_measured_fraction_theta_max 0.998
_diffrn_measurement_device 'Siemens SMART CCD diffractometer'
_diffrn_measurement_method '\w rotation scans with narrow frames'
_diffrn_radiation_monochromator graphite
_diffrn_radiation_source 'x-ray tube'
_diffrn_radiation_type 'Mo K\a'
_diffrn_radiation_wavelength 0.71073
_diffrn_reflns_av_R_equivalents 0.110
_diffrn_reflns_limit_h_max 6
_diffrn_reflns_limit_h_min -6
_diffrn_reflns_limit_k_max 20
_diffrn_reflns_limit_k_min -20
_diffrn_reflns_limit_l_max 35
_diffrn_reflns_limit_l_min -35
_diffrn_reflns_number 53147
_diffrn_reflns_reduction_process 53147
_diffrn_reflns_theta_full 27.34
_diffrn_reflns_theta_max 27.34
_diffrn_reflns_theta_min 2.55
_diffrn_standards_decay_% 0
_exptl_absorpt_coefficient_mu 0.083
_exptl_absorpt_correction_type none
_exptl_absorpt_process_details none
_exptl_crystal_colour colourless
_exptl_crystal_density_diffrn 1.156
_exptl_crystal_density_meas ?
_exptl_crystal_density_method 'not measured'
_exptl_crystal_description needle
_exptl_crystal_F_000 904
_exptl_crystal_size_max 0.60
_exptl_crystal_size_mid 0.20
_exptl_crystal_size_min 0.20
_refine_diff_density_max 0.23(5)
_refine_diff_density_min -0.27(5)
_refine_ls_extinction_method none
_refine_ls_goodness_of_fit_ref 1.247
_refine_ls_hydrogen_treatment constr
_refine_ls_matrix_type full
_refine_ls_number_constraints 23
_refine_ls_number_parameters 290
_refine_ls_number_reflns 3481
_refine_ls_number_restraints 6
_refine_ls_R_factor_gt 0.048
_refine_ls_shift/su_max 0.089
_refine_ls_shift/su_mean 0.007
_refine_ls_structure_factor_coef F
_refine_ls_weighting_details
;
w= 1/{[\s~cs~(F^2^)+B+(1+A)F^2^]^1/2^- |F|}^2^
where A = 0.05   and B = 0.05
;
_refine_ls_weighting_scheme calc
_refine_ls_wR_factor_ref 0.054
_reflns_number_gt 3481
_reflns_number_total 5347
_reflns_threshold_expression I>3\s(I)
_cod_data_source_file b405141fsup1.cif
_cod_data_source_block sine4a
_cod_depositor_comments
;
The following automatic conversions were performed:

'_exptl_crystal_density_meas' value 'not measured' was changed to '?'
- the value is perceived as not measured.

Automatic conversion script
Id: cif_fix_values 3008 2015-01-20 13:52:24Z robertas 

The following automatic conversions were performed:
data name '_geom_bond_atom_site_label_D' replaced with
'_geom_hbond_atom_site_label_D' as specified in the replacement file
'/home/antanas/src/cod-tools/trunk/data/replacement-values/replacement_tags.lst'.

data
name '_geom_bond_atom_site_label_H' replaced with
'_geom_hbond_atom_site_label_H' as specified in the replacement file
'/home/antanas/src/cod-tools/trunk/data/replacement-values/replacement_tags.lst'.

data
name '_geom_contact_atom_site_label_a' replaced with
'_geom_hbond_atom_site_label_A' as specified in the replacement file
'/home/antanas/src/cod-tools/trunk/data/replacement-values/replacement_tags.lst'.

data
name '_geom_bond_distance_DH' replaced with '_geom_hbond_distance_DH'
as specified in the replacement file
'/home/antanas/src/cod-tools/trunk/data/replacement-values/replacement_tags.lst'.

data
name '_geom_contact_distance_HA' replaced with
'_geom_hbond_distance_HA' as specified in the replacement file
'/home/antanas/src/cod-tools/trunk/data/replacement-values/replacement_tags.lst'.

data
name '_geom_contact_distance_DA' replaced with
'_geom_hbond_distance_DA' as specified in the replacement file
'/home/antanas/src/cod-tools/trunk/data/replacement-values/replacement_tags.lst'.

data
name '_geom_angle_DHA' replaced with '_geom_hbond_angle_DHA' as
specified in the replacement file
'/home/antanas/src/cod-tools/trunk/data/replacement-values/replacement_tags.lst'.

Automatic conversion script
Id: cif_correct_tags 5005 2017-03-03 11:38:54Z antanas 
;
_cod_database_code 7111317

loop_
_symmetry_equiv_pos_as_xyz
+x,+y,+z
1/2-x,-y,1/2+z
-x,1/2+y,1/2-z
1/2+x,1/2-y,-z

loop_
_atom_site_aniso_label
_atom_site_aniso_U_11
_atom_site_aniso_U_22
_atom_site_aniso_U_33
_atom_site_aniso_U_12
_atom_site_aniso_U_13
_atom_site_aniso_U_23
O1 0.0657(9) 0.0752(10) 0.0759(10) -0.0178(9) -0.0200(9) 0.0101(8)
O2 0.0776(10) 0.0529(8) 0.0861(11) -0.0082(8) 0.0193(9) -0.0091(8)
O3 0.0635(9) 0.0460(8) 0.0763(10) -0.0009(7) 0.0081(8) -0.0017(7)
O4 0.0993(13) 0.0680(10) 0.0767(10) -0.0225(10) -0.0033(10) -0.0102(9)
O5 0.0840(12) 0.0875(12) 0.0837(12) 0.0086(11) -0.0211(11) -0.0061(10)
O6 0.1027(14) 0.0714(12) 0.1133(15) 0.0067(11) -0.0179(13) 0.0003(11)
N1 0.0534(10) 0.0594(10) 0.0590(10) -0.0069(9) -0.0027(9) 0.0034(8)
C1 0.055(1) 0.056(1) 0.065(1) -0.006(1) -0.002(1) -0.001(1)
C2 0.058(1) 0.049(1) 0.074(1) -0.003(1) -0.001(1) 0.002(1)
C3 0.064(1) 0.050(1) 0.062(1) -0.002(1) -0.005(1) 0.004(1)
C4 0.078(1) 0.048(1) 0.064(1) -0.002(1) -0.002(1) 0.000(1)
C5 0.108(2) 0.061(1) 0.079(2) 0.002(2) 0.015(2) -0.005(1)
C6 0.055(1) 0.064(1) 0.050(1) -0.002(1) -0.002(1) 0.004(1)
C7 0.063(1) 0.075(2) 0.070(1) 0.000(1) 0.007(1) -0.002(1)
C8 0.060(1) 0.078(2) 0.068(1) 0.007(1) 0.000(1) -0.005(1)
C9 0.070(2) 0.073(2) 0.061(1) 0.010(1) 0.002(1) -0.003(1)
C10 0.059(1) 0.045(1) 0.074(1) 0.003(1) 0.004(1) 0.001(1)
C11 0.073(2) 0.070(2) 0.110(2) 0.001(1) -0.006(2) -0.020(2)
C12 0.119(2) 0.055(1) 0.087(2) 0.017(1) -0.006(2) 0.006(1)
C13 0.060(1) 0.058(1) 0.058(1) -0.004(1) 0.000(1) 0.004(1)
C14 0.083(2) 0.069(1) 0.063(1) 0.000(1) 0.012(1) -0.002(1)
C15 0.124(2) 0.067(2) 0.077(2) 0.012(2) 0.024(2) -0.002(1)
C16 0.117(2) 0.081(2) 0.093(2) 0.032(2) 0.016(2) 0.012(2)
C17 0.122(3) 0.078(2) 0.087(2) 0.027(2) 0.021(2) 0.027(1)
C18 0.096(2) 0.081(2) 0.062(1) 0.016(1) 0.016(1) 0.014(1)
C19 0.132(3) 0.073(2) 0.183(4) -0.015(2) -0.037(3) -0.008(2)
C20a 0.178(8) 0.082(5) 0.141(8) -0.024(5) 0.028(6) -0.022(5)
C20b 0.183(15) 0.107(10) 0.126(11) 0.024(11) 0.006(11) 0.004(9)
C21a 0.146(7) 0.103(5) 0.167(8) 0.012(5) -0.001(6) 0.005(5)
C21b 0.250(25) 0.166(18) 0.368(33) 0.080(18) 0.125(24) 0.152(20)
C22a 0.290(18) 0.081(5) 0.264(14) 0.027(8) -0.083(13) 0.018(7)
C22b 0.477(71) 0.241(32) 0.391(47) -0.109(38) -0.036(49) 0.161(32)

loop_
_atom_site_label
_atom_site_fract_x
_atom_site_fract_y
_atom_site_fract_z
_atom_site_U_iso_or_equiv
_atom_site_thermal_displace_type
_atom_site_occupancy
O1 0.6719(3) 0.74182(10) 0.67585(6) 0.0723(10) Uij 1.00
O2 0.3362(3) 0.51453(10) 0.67823(6) 0.0722(10) Uij 1.00
O3 0.0473(3) 0.55241(9) 0.73314(6) 0.0619(9) Uij 1.00
O4 0.3780(4) 0.74516(11) 0.76300(6) 0.0813(11) Uij 1.00
O5 0.3589(4) 0.62462(12) 0.52802(7) 0.0851(12) Uij 1.00
O6 0.5750(4) 0.51672(12) 0.55655(8) 0.0958(14) Uij 1.00
N1 0.4899(3) 0.72028(11) 0.64762(6) 0.0573(10) Uij 1.00
C1 0.3484(4) 0.6564(1) 0.65591(8) 0.059(1) Uij 1.00
C2 0.4059(4) 0.5960(1) 0.69554(9) 0.061(1) Uij 1.00
C3 0.2545(4) 0.6058(1) 0.74185(8) 0.059(1) Uij 1.00
C4 0.1680(5) 0.6934(1) 0.75457(8) 0.063(1) Uij 1.00
C5 0.0122(6) 0.6931(2) 0.79952(10) 0.083(2) Uij 1.00
C6 0.4696(4) 0.7688(1) 0.60175(7) 0.057(1) Uij 1.00
C7 0.6884(5) 0.7430(2) 0.57030(9) 0.069(1) Uij 1.00
C8 0.7444(5) 0.6498(2) 0.56812(9) 0.068(1) Uij 1.00
C9 0.5391(5) 0.5984(2) 0.54861(8) 0.068(1) Uij 1.00
C10 0.1402(4) 0.4816(1) 0.70741(8) 0.060(1) Uij 1.00
C11 -0.0589(5) 0.4491(2) 0.67496(11) 0.084(2) Uij 1.00
C12 0.2417(7) 0.4156(2) 0.74029(11) 0.087(2) Uij 1.00
C13 0.4525(4) 0.8626(1) 0.61146(8) 0.059(1) Uij 1.00
C14 0.2457(5) 0.8845(2) 0.64670(9) 0.072(1) Uij 1.00
C15 0.2174(6) 0.9791(2) 0.65338(10) 0.089(2) Uij 1.00
C16 0.1785(7) 1.0230(2) 0.60597(11) 0.097(2) Uij 1.00
C17 0.3864(6) 1.0035(2) 0.57166(11) 0.096(2) Uij 1.00
C18 0.4138(5) 0.9097(2) 0.56419(9) 0.080(2) Uij 1.00
C19 0.3774(8) 0.4603(2) 0.54072(17) 0.129(3) Uij 1.00
C20a 0.414(2) 0.3785(4) 0.5682(4) 0.134(7) Uij 0.64(1)
C20b 0.479(4) 0.3733(8) 0.5360(6) 0.139(12) Uij 0.36(1)
C21a 0.629(2) 0.3329(5) 0.5520(3) 0.138(7) Uij 0.64(1)
C21b 0.434(5) 0.3271(15) 0.5789(9) 0.261(26) Uij 0.36(1)
C22a 0.648(4) 0.2476(5) 0.5746(7) 0.212(13) Uij 0.64(1)
C22b 0.476(10) 0.2356(17) 0.5815(19) 0.370(53) Uij 0.36(1)
H4o 0.476 0.7440 0.7350 0.090 Uiso 1.00
H1 0.205 0.6477 0.6365 0.070 Uiso 1.00
H2 0.579 0.5971 0.7027 0.073 Uiso 1.00
H3 0.348 0.5837 0.7680 0.070 Uiso 1.00
H4 0.074 0.7158 0.7287 0.076 Uiso 1.00
H5a -0.129 0.6585 0.7939 0.099 Uiso 1.00
H5b -0.040 0.7488 0.8068 0.099 Uiso 1.00
H5c 0.106 0.6714 0.8257 0.099 Uiso 1.00
H6 0.321 0.7519 0.5860 0.068 Uiso 1.00
H7a 0.832 0.7707 0.5822 0.083 Uiso 1.00
H7b 0.655 0.7617 0.5385 0.083 Uiso 1.00
H8a 0.780 0.6308 0.5998 0.082 Uiso 1.00
H8b 0.886 0.6418 0.5483 0.082 Uiso 1.00
H11a -0.189 0.4273 0.6943 0.101 Uiso 1.00
H11b 0.006 0.4059 0.6550 0.101 Uiso 1.00
H11c -0.121 0.4936 0.6555 0.101 Uiso 1.00
H12a 0.111 0.3937 0.7597 0.104 Uiso 1.00
H12b 0.366 0.4396 0.7604 0.104 Uiso 1.00
H12c 0.312 0.3715 0.7217 0.104 Uiso 1.00
H13 0.606 0.8805 0.6250 0.071 Uiso 1.00
H14a 0.283 0.8597 0.6770 0.086 Uiso 1.00
H14b 0.094 0.8624 0.6348 0.086 Uiso 1.00
H15a 0.364 1.0006 0.6681 0.107 Uiso 1.00
H15b 0.078 0.9896 0.6736 0.107 Uiso 1.00
H16a 0.172 1.0820 0.6113 0.117 Uiso 1.00
H16b 0.026 1.0047 0.5923 0.117 Uiso 1.00
H17a 0.537 1.0252 0.5843 0.115 Uiso 1.00
H17b 0.352 1.0294 0.5416 0.115 Uiso 1.00
H18a 0.268 0.8890 0.5491 0.096 Uiso 1.00
H18b 0.553 0.8998 0.5439 0.096 Uiso 1.00
H19aa 0.389 0.4507 0.5071 0.155 Uiso 0.64(1)
H19ab 0.219 0.4838 0.5480 0.155 Uiso 0.64(1)
H19ba 0.315 0.4786 0.5105 0.155 Uiso 0.36(1)
H19bb 0.247 0.4606 0.5637 0.155 Uiso 0.36(1)
H20aa 0.271 0.3441 0.5638 0.160 Uiso 0.64(1)
H20ab 0.434 0.3910 0.6014 0.160 Uiso 0.64(1)
H20ba 0.653 0.3762 0.5304 0.166 Uiso 0.36(1)
H20bb 0.401 0.3458 0.5097 0.166 Uiso 0.36(1)
H21aa 0.773 0.3642 0.5600 0.166 Uiso 0.64(1)
H21ab 0.619 0.3266 0.5180 0.166 Uiso 0.64(1)
H21ba 0.264 0.3359 0.5866 0.311 Uiso 0.36(1)
H21bb 0.536 0.3519 0.6030 0.311 Uiso 0.36(1)
H22aa 0.790 0.2174 0.5637 0.253 Uiso 0.64(1)
H22ab 0.503 0.2163 0.5664 0.253 Uiso 0.64(1)
H22ac 0.658 0.2539 0.6084 0.253 Uiso 0.64(1)
H22ba 0.446 0.2049 0.6107 0.449 Uiso 0.36(1)
H22bb 0.646 0.2270 0.5743 0.449 Uiso 0.36(1)
H22bc 0.374 0.2110 0.5579 0.449 Uiso 0.36(1)

loop_
_geom_angle_atom_site_label_1
_geom_angle_atom_site_label_2
_geom_angle_atom_site_label_3
_geom_angle
C2 O2 C10 109.5(2)
C3 O3 C10 106.4(2)
C9 O6 C19 116.4(2)
O1 N1 C1 123.0(2)
C1 N1 C6 121.1(2)
O1 N1 C6 115.7(2)
N1 C1 C2 121.1(2)
O2 C2 C1 106.3(2)
O2 C2 C3 103.6(2)
C1 C2 C3 116.3(2)
O3 C3 C4 110.4(2)
O3 C3 C2 102.3(2)
C2 C3 C4 117.0(2)
O4 C4 C5 108.0(2)
O4 C4 C3 109.2(2)
C3 C4 C5 111.3(2)
N1 C6 C13 111.1(2)
N1 C6 C7 107.1(2)
C7 C6 C13 114.4(2)
C6 C7 C8 116.1(2)
C7 C8 C9 114.1(2)
O5 C9 O6 122.4(3)
O5 C9 C8 125.9(2)
O6 C9 C8 111.8(2)
O2 C10 O3 104.7(2)
O3 C10 C11 109.0(2)
O3 C10 C12 112.1(2)
O2 C10 C11 108.3(2)
O2 C10 C12 109.5(2)
C11 C10 C12 112.9(2)
C6 C13 C14 112.5(2)
C6 C13 C18 109.7(2)
C14 C13 C18 110.0(2)
C13 C14 C15 112.2(2)
C14 C15 C16 111.4(2)
C15 C16 C17 110.9(3)
C16 C17 C18 111.3(2)
C13 C18 C17 112.3(2)
O6 C19 C20b 109.3(8)
C20a C19 C20b 37.3(6)
O6 C19 C20a 106.2(4)
C19 C20a C21a 112.3(8)
C19 C20b C21b 110.1(16)
C20a C21a C22a 112.4(11)
C20b C21b C22b 121.7(28)
C4 O4 H4o 107.4
N1 C1 H1 119.5
C2 C1 H1 119.5
O2 C2 H2 110.1
C1 C2 H2 110.1
C3 C2 H2 110.1
O3 C3 H3 108.9
C4 C3 H3 108.9
C2 C3 H3 108.9
O4 C4 H4 109.5
C5 C4 H4 109.4
C3 C4 H4 109.5
H5a C5 H5b 109.8
H5a C5 H5c 109.8
C4 C5 H5a 108.0
H5b C5 H5c 109.5
C4 C5 H5b 109.8
C4 C5 H5c 109.8
N1 C6 H6 108.0
C13 C6 H6 108.0
C7 C6 H6 108.0
H7a C7 H7b 109.5
C8 C7 H7b 107.8
C6 C7 H7b 107.8
C8 C7 H7a 107.8
C6 C7 H7a 107.8
H8a C8 H8b 109.5
C9 C8 H8b 108.3
C7 C8 H8b 108.3
C9 C8 H8a 108.3
C7 C8 H8a 108.3
H11a C11 H11b 109.8
H11b C11 H11c 109.5
C10 C11 H11b 109.8
H11a C11 H11c 109.8
C10 C11 H11a 108.3
C10 C11 H11c 109.8
H12a C12 H12b 109.5
H12b C12 H12c 109.5
C10 C12 H12b 109.5
H12a C12 H12c 109.4
C10 C12 H12a 109.5
C10 C12 H12c 109.5
C6 C13 H13 108.2
C14 C13 H13 108.2
C18 C13 H13 108.2
H14a C14 H14b 109.5
C15 C14 H14a 108.8
C13 C14 H14a 108.8
C15 C14 H14b 108.8
C13 C14 H14b 108.8
H15a C15 H15b 109.5
C16 C15 H15b 109.0
C14 C15 H15b 109.0
C16 C15 H15a 109.0
C14 C15 H15a 109.0
H16a C16 H16b 109.5
C17 C16 H16b 109.1
C15 C16 H16b 109.1
C17 C16 H16a 109.1
C15 C16 H16a 109.1
H17a C17 H17b 109.5
C16 C17 H17a 109.0
C18 C17 H17a 109.0
C16 C17 H17b 109.0
C18 C17 H17b 109.0
H18a C18 H18b 109.5
C17 C18 H18a 108.8
C13 C18 H18a 108.8
C17 C18 H18b 108.8
C13 C18 H18b 108.8
H19ba C19 H19bb 109.5
C20b C19 H19bb 109.5
O6 C19 H19bb 109.5
H19aa C19 H19ab 109.5
O6 C19 H19aa 110.3
C20a C19 H19aa 110.3
O6 C19 H19ab 110.3
C20a C19 H19ab 110.3
C20b C19 H19ba 109.5
O6 C19 H19ba 109.5
H20aa C20a H20ab 109.5
C21a C20a H20ab 108.8
C19 C20a H20ab 108.8
C21a C20a H20aa 108.7
C19 C20a H20aa 108.7
H20ba C20b H20bb 109.4
C21b C20b H20bb 109.5
C19 C20b H20bb 109.4
C21b C20b H20ba 109.2
C19 C20b H20ba 109.2
H21aa C21a H21ab 109.4
C20a C21a H21ab 108.7
C22a C21a H21ab 108.9
C20a C21a H21aa 108.7
C22a C21a H21aa 108.6
C20b C21b H21ba 106.0
C22b C21b H21ba 106.3
H21ba C21b H21bb 109.5
C20b C21b H21bb 106.3
C22b C21b H21bb 106.8
H22ab C22a H22ac 109.5
H22aa C22a H22ab 108.5
C21a C22a H22ab 108.5
H22aa C22a H22ac 109.1
C21a C22a H22ac 108.8
C21a C22a H22aa 112.4
H22bb C22b H22ba 105
H22bb C22b H22bc 111
C21b C22b H22bc 107
H22ba C22b H22bb 105
C21b C22b H22ba 121
C21b C22b H22bb 106.1

loop_
_geom_bond_atom_site_label_1
_geom_bond_atom_site_label_2
_geom_bond_distance
O1 N1 1.301(2)
O2 C10 1.429(3)
O2 C2 1.431(3)
O3 C3 1.421(3)
O3 C10 1.424(3)
O4 C4 1.417(3)
O5 C9 1.200(3)
O6 C9 1.331(3)
O6 C19 1.458(4)
N1 C1 1.289(3)
N1 C6 1.493(3)
C1 C2 1.494(3)
C2 C3 1.531(4)
C3 C4 1.511(3)
C4 C5 1.504(4)
C6 C13 1.519(3)
C6 C7 1.522(3)
C7 C8 1.514(4)
C8 C9 1.477(4)
C10 C11 1.492(3)
C10 C12 1.495(4)
C13 C14 1.522(3)
C13 C18 1.526(3)
C14 C15 1.523(4)
C15 C16 1.505(4)
C16 C17 1.501(4)
C17 C18 1.513(4)
C19 C20b 1.494(13)
C19 C20a 1.522(10)
C20a C20b 0.964(14)
C20a C21b 0.876(17)
C20a C21a 1.434(11)
C20b C21a 1.123(15)
C20b C21b 1.421(17)
C21a C21b 1.289(23)
C21a C22a 1.499(12)
C21b C22b 1.473(18)
C21b C22a 1.714(28)
C22a C22b 0.97(5)
O4 H4o 0.94
C1 H1 0.95
C2 H2 0.95
C3 H3 0.95
C4 H4 0.95
C5 H5a 0.95
C5 H5b 0.95
C5 H5c 0.95
C6 H6 0.95
C7 H7b 0.95
C7 H7a 0.95
C8 H8b 0.95
C8 H8a 0.95
C11 H11b 0.95
C11 H11a 0.95
C11 H11c 0.95
C12 H12b 0.95
C12 H12a 0.95
C12 H12c 0.95
C13 H13 0.95
C14 H14a 0.95
C14 H14b 0.95
C15 H15b 0.95
C15 H15a 0.95
C16 H16b 0.95
C16 H16a 0.95
C17 H17a 0.95
C17 H17b 0.95
C18 H18a 0.95
C18 H18b 0.95
C19 H19bb 0.95
C19 H19aa 0.95
C19 H19ab 0.95
C19 H19ba 0.95
C20a H20ab 0.95
C20a H20aa 0.95
C20b H20bb 0.95
C20b H20ba 0.95
C21a H21ab 0.95
C21a H21aa 0.95
C21b H21ba 0.95
C21b H21bb 0.95
C22a H22ab 0.95
C22a H22ac 0.95
C22a H22aa 0.95
C22b H22ba 0.96
C22b H22bb 0.95
C22b H22bc 0.95

loop_
_geom_hbond_atom_site_label_D
_geom_hbond_atom_site_label_H
_geom_hbond_atom_site_label_A
_geom_hbond_distance_DH
_geom_hbond_distance_HA
_geom_hbond_distance_DA
_geom_hbond_angle_DHA
O4 H4o O1 0.940(2) 1.952(2) 2.892(2) 178.6(1)
